data_7714442
loop_
_publ_author_name
'Mao, Jia-Xue'
'Chang, Jiarui'
'Zhang, Jie'
'Chen, Xuenian'

_publ_section_title
;
 Structures of nickel chloride and thiolate complexes supported by PCN and
 POCOP pincer ligands and catalytic reactivity of the chloride complexes
;
_journal_name_full 'Dalton Transactions'
_journal_paper_doi 10.1039/D3DT03109H
_journal_year 2023
_chemical_formula_moiety 'C19 H26 N Ni O P S'
_chemical_formula_sum 'C19 H26 N Ni O P S'
_chemical_formula_weight 406.15
_space_group_crystal_system monoclinic
_space_group_IT_number 14
_space_group_name_Hall '-P 2ybc'
_space_group_name_H-M_alt 'P 1 21/c 1'
_atom_sites_solution_hydrogens mixed
_atom_sites_solution_primary iterative
_audit_creation_date 2022-10-08
_audit_creation_method
;
Olex2 1.2
(compiled 2018.05.29 svn.r3508 for OlexSys, GUI svn.r5506)
;
_audit_update_record
;
2023-09-07 deposited with the CCDC.	2023-11-08 downloaded from the CCDC.
;
_cell_angle_alpha 90
_cell_angle_beta 117.900(4)
_cell_angle_gamma 90
_cell_formula_units_Z 4
_cell_length_a 16.3743(5)
_cell_length_b 8.0671(2)
_cell_length_c 16.2293(5)
_cell_measurement_reflns_used 4354
_cell_measurement_temperature 150.00(10)
_cell_measurement_theta_max 71.2720
_cell_measurement_theta_min 5.4490
_cell_volume 1894.60(12)
_computing_cell_refinement 'CrysAlisPro 1.171.40.42a (Rigaku OD, 2019)'
_computing_data_collection 'CrysAlisPro 1.171.40.42a (Rigaku OD, 2019)'
_computing_data_reduction 'CrysAlisPro 1.171.40.42a (Rigaku OD, 2019)'
_computing_molecular_graphics 'Olex2 (Dolomanov et al., 2009)'
_computing_publication_material 'Olex2 (Dolomanov et al., 2009)'
_computing_structure_refinement 'ShelXL (Sheldrick, 2015)'
_computing_structure_solution 'olex2.solve (Bourhis et al., 2015)'
_diffrn_ambient_environment N~2~
_diffrn_ambient_temperature 150.00(10)
_diffrn_detector 'CCD plate'
_diffrn_detector_area_resol_mean 8.0521
_diffrn_detector_type EosS2
_diffrn_measured_fraction_theta_full 0.996
_diffrn_measured_fraction_theta_max 0.973
_diffrn_measurement_details
;
List of Runs (angles in degrees, time in seconds):

  # Type    Start    End  Width  t~exp~   \w     \q     \k     \f   Frames
#--------------------------------------------------------------------------
  1  \w    -16.00  16.00   1.00    3.87    --  -35.62  17.00-113.00   32
  2  \w   -107.00  -2.00   1.00    3.87    --  -35.62 -17.00  77.00  105
  3  \w     -7.00  18.00   1.00    3.87    --   35.62 -17.00  77.00   25
  4  \w     30.00  55.00   1.00    3.87    --   35.62  17.00-113.00   25
  5  \w    101.00 126.00   1.00   15.47    --  107.12  17.00-113.00   25
  6  \w     38.00 115.00   1.00   15.47    --  107.12 -17.00  77.00   77
  7  \w   -106.00 -53.00   1.00    3.87    --  -35.62 178.00   0.00   53
  8  \w    -65.00 -40.00   1.00    3.87    --  -35.62-178.00 -30.00   25
  9  \w     20.00 101.00   1.00    3.87    --   35.62  57.00  60.00   81
 10  \w      1.00  63.00   1.00    3.87    --   35.62 -99.00   0.00   62
 11  \w     61.00  86.00   1.00    3.87    --   35.62-178.00  90.00   25
 12  \w     40.00 128.00   1.00   15.47    --  107.12 -30.00-150.00   88
 13  \w     86.00 177.00   1.00   15.47    --  107.12  30.00 -90.00   91
 14  \w     40.00 123.00   1.00   15.47    --  107.12 -61.00 150.00   83
 15  \w     41.00  91.00   1.00   15.47    --  107.12 -95.00   0.00   50
 16  \w     51.00  77.00   1.00   15.47    --  107.12 -95.00-150.00   26
 17  \w     81.00 123.00   1.00   15.47    --  107.12 -77.00-150.00   42
 18  \w     40.00  65.00   1.00   15.47    --  107.12 -77.00-150.00   25
;
_diffrn_measurement_device 'four-circle diffractometer'
_diffrn_measurement_device_type 'SuperNova, Dual, Cu at home/near, EosS2'
_diffrn_measurement_method '\w scans'
_diffrn_orient_matrix_type 'CrysAlisPro convention (1999,Acta A55,543-557)'
_diffrn_orient_matrix_UB_11 -0.0510366000
_diffrn_orient_matrix_UB_12 -0.0410098000
_diffrn_orient_matrix_UB_13 -0.1048439000
_diffrn_orient_matrix_UB_21 0.0915929000
_diffrn_orient_matrix_UB_22 0.0141919000
_diffrn_orient_matrix_UB_23 -0.0046283000
_diffrn_orient_matrix_UB_31 0.0182801000
_diffrn_orient_matrix_UB_32 -0.1860008000
_diffrn_orient_matrix_UB_33 0.0227825000
_diffrn_radiation_monochromator mirror
_diffrn_radiation_probe x-ray
_diffrn_radiation_type CuK\a
_diffrn_radiation_wavelength 1.54184
_diffrn_reflns_av_R_equivalents 0.0693
_diffrn_reflns_av_unetI/netI 0.0684
_diffrn_reflns_Laue_measured_fraction_full 0.996
_diffrn_reflns_Laue_measured_fraction_max 0.973
_diffrn_reflns_limit_h_max 20
_diffrn_reflns_limit_h_min -19
_diffrn_reflns_limit_k_max 6
_diffrn_reflns_limit_k_min -9
_diffrn_reflns_limit_l_max 19
_diffrn_reflns_limit_l_min -19
_diffrn_reflns_number 7590
_diffrn_reflns_point_group_measured_fraction_full 0.996
_diffrn_reflns_point_group_measured_fraction_max 0.973
_diffrn_reflns_theta_full 67.684
_diffrn_reflns_theta_max 71.434
_diffrn_reflns_theta_min 5.454
_diffrn_source 'micro-focus sealed X-ray tube'
_diffrn_source_type 'SuperNova (Cu) X-ray Source'
_exptl_absorpt_coefficient_mu 3.338
_exptl_absorpt_correction_T_max 1.00000
_exptl_absorpt_correction_T_min 0.62111
_exptl_absorpt_correction_type multi-scan
_exptl_absorpt_process_details
;
CrysAlisPro 1.171.40.42a (Rigaku Oxford Diffraction, 2019)
Empirical absorption correction using spherical harmonics,
 implemented in SCALE3 ABSPACK scaling algorithm.
;
_exptl_crystal_colour 'clear light yellow'
_exptl_crystal_colour_lustre clear
_exptl_crystal_colour_modifier light
_exptl_crystal_colour_primary yellow
_exptl_crystal_density_diffrn 1.424
_exptl_crystal_description block
_exptl_crystal_F_000 856
_exptl_crystal_size_max 0.05
_exptl_crystal_size_mid 0.02
_exptl_crystal_size_min 0.02
_refine_diff_density_max 1.414
_refine_diff_density_min -1.245
_refine_diff_density_rms 0.181
_refine_ls_extinction_method none
_refine_ls_goodness_of_fit_ref 1.147
_refine_ls_hydrogen_treatment mixed
_refine_ls_matrix_type full
_refine_ls_number_parameters 227
_refine_ls_number_reflns 3584
_refine_ls_number_restraints 828
_refine_ls_restrained_S_all 1.074
_refine_ls_R_factor_all 0.1051
_refine_ls_R_factor_gt 0.0942
_refine_ls_shift/su_max 0.000
_refine_ls_shift/su_mean 0.000
_refine_ls_structure_factor_coef Fsqd
_refine_ls_weighting_details 'w=1/[\s^2^(Fo^2^)+(0.0525P)^2^+36.5272P] where P=(Fo^2^+2Fc^2^)/3'
_refine_ls_weighting_scheme calc
_refine_ls_wR_factor_gt 0.2522
_refine_ls_wR_factor_ref 0.2570
_reflns_Friedel_coverage 0.000
_reflns_number_gt 3068
_reflns_number_total 3584
_reflns_threshold_expression 'I > 2\s(I)'
_cod_data_source_file d3dt03109h2.cif
_cod_data_source_block mjx-20220915
_cod_original_cell_volume 1894.60(11)
_cod_database_code 7714442
_shelx_shelxl_version_number 2016/6
_chemical_oxdiff_formula 'N1 C1 P1 Ni1 O1 S1'
_shelx_space_group_comment
;
The symmetry employed for this shelxl refinement is uniquely defined
by the following loop, which should always be used as a source of
symmetry information in preference to the above space-group names.
They are only intended as comments.
;
_shelx_estimated_absorpt_t_max 0.936
_shelx_estimated_absorpt_t_min 0.851
_diffrn_oxdiff_digest_frames
;
015b8d7dc5937d1d54eca839e19829d9420002883a6
;
_reflns_odcompleteness_completeness 99.75
_reflns_odcompleteness_iscentric 1
_reflns_odcompleteness_theta 66.97
_olex2_refinement_description
;
1. Fixed Uiso
 At 1.2 times of:
  All C(H) groups
 At 1.5 times of:
  All C(H,H,H) groups
2. Uiso/Uaniso restraints and constraints
C2 \\sim C7 \\sim C1 \\sim C6 \\sim C3 \\sim C5 \\sim C11 \\sim C8 \\sim C16
\\sim C12 \\sim C4 \\sim C9 \\sim C18 \\sim C10 \\sim C15 \\sim C17 \\sim C19
\\sim C13 \\sim C14: within 6.6A with sigma of 0.01 and sigma for terminal
atoms of 0.02
Uanis(C13) \\sim Ueq, Uanis(C14) \\sim Ueq: with sigma of 0.005 and sigma for
terminal atoms of 0.01
3.a Aromatic/amide H refined with riding coordinates:
 C3(H3), C5(H5), C11(H11), C8(H8), C4(H4), C9(H9), C10(H10)
3.b Idealised Me refined as rotating group:
 C18(H18A,H18B,H18C), C15(H15A,H15B,H15C), C17(H17A,H17B,H17C), C19(H19A,H19B,
 H19C), C13(H13A,H13B,H13C), C14(H14A,H14B,H14C)
;
_olex2_submission_special_instructions 'No special instructions were received'
_oxdiff_exptl_absorpt_empirical_details
;
Empirical correction (ABSPACK) includes:
- Absorption correction using spherical harmonics
- Frame scaling
;
_oxdiff_exptl_absorpt_empirical_full_max 3.686
_oxdiff_exptl_absorpt_empirical_full_min 0.385

loop_
_space_group_symop_operation_xyz
'x, y, z'
'-x, y+1/2, -z+1/2'
'-x, -y, -z'
'x, -y-1/2, z-1/2'

loop_
_atom_site_label
_atom_site_type_symbol
_atom_site_fract_x
_atom_site_fract_y
_atom_site_fract_z
_atom_site_U_iso_or_equiv
_atom_site_adp_type
_atom_site_occupancy
_atom_site_site_symmetry_order
_atom_site_calc_flag
_atom_site_refinement_flags_posn
_atom_site_refinement_flags_adp
_atom_site_refinement_flags_occupancy
_atom_site_disorder_assembly
_atom_site_disorder_group
Ni1 Ni 0.68695(8) 0.54891(15) 0.74208(8) 0.0126(3) Uani 1 1 d . . . . .
P1 P 0.78819(11) 0.7180(2) 0.83675(11) 0.0101(4) Uani 1 1 d . . . . .
S1 S 0.58604(16) 0.5681(4) 0.79663(18) 0.0452(8) Uani 1 1 d . . . . .
O1 O 0.8819(3) 0.6984(6) 0.8221(3) 0.0154(10) Uani 1 1 d . . . . .
N1 N 0.6161(4) 0.4021(8) 0.6339(4) 0.0155(12) Uani 1 1 d . . . . .
C2 C 0.7606(5) 0.4006(9) 0.6360(5) 0.0176(12) Uani 1 1 d . U . . .
C7 C 0.6647(5) 0.3450(9) 0.5901(5) 0.0172(12) Uani 1 1 d . U . . .
C1 C 0.7795(5) 0.5153(9) 0.7083(5) 0.0150(11) Uani 1 1 d . U . . .
C6 C 0.8674(5) 0.5817(9) 0.7532(5) 0.0172(12) Uani 1 1 d . U . . .
C3 C 0.8301(5) 0.3526(9) 0.6143(5) 0.0193(12) Uani 1 1 d . U . . .
H3 H 0.817142 0.275162 0.565653 0.023 Uiso 1 1 calc R . . . .
C5 C 0.9377(5) 0.5363(10) 0.7339(5) 0.0194(12) Uani 1 1 d . U . . .
H5 H 0.997631 0.583413 0.767000 0.023 Uiso 1 1 calc R . . . .
C11 C 0.5271(5) 0.3585(10) 0.5980(5) 0.0225(13) Uani 1 1 d . U . . .
H11 H 0.492853 0.396471 0.628078 0.027 Uiso 1 1 calc R . . . .
C8 C 0.6234(6) 0.2485(9) 0.5099(5) 0.0215(13) Uani 1 1 d . U . . .
H8 H 0.658167 0.211533 0.480165 0.026 Uiso 1 1 calc R . . . .
C16 C 0.8434(6) 0.6730(10) 0.9641(5) 0.0236(14) Uani 1 1 d . U . . .
C12 C 0.7580(6) 0.9396(10) 0.8062(6) 0.0244(14) Uani 1 1 d . U . . .
C4 C 0.9179(5) 0.4181(10) 0.6638(5) 0.0202(12) Uani 1 1 d . U . . .
H4 H 0.965534 0.382510 0.650059 0.024 Uiso 1 1 calc R . . . .
C9 C 0.5312(6) 0.2070(10) 0.4741(6) 0.0251(14) Uani 1 1 d . U . . .
H9 H 0.501553 0.142191 0.418985 0.030 Uiso 1 1 calc R . . . .
C18 C 0.9353(6) 0.7611(12) 1.0177(6) 0.0299(17) Uani 1 1 d . U . . .
H18A H 0.973896 0.740838 0.987359 0.045 Uiso 1 1 calc GR . . . .
H18B H 0.966706 0.718919 1.081759 0.045 Uiso 1 1 calc GR . . . .
H18C H 0.924642 0.880467 1.018673 0.045 Uiso 1 1 calc GR . . . .
C10 C 0.4826(6) 0.2606(11) 0.5191(6) 0.0279(15) Uani 1 1 d . U . . .
H10 H 0.419608 0.230874 0.496401 0.034 Uiso 1 1 calc R . . . .
C15 C 0.8388(7) 1.0580(11) 0.8570(7) 0.038(2) Uani 1 1 d . U . . .
H15A H 0.854388 1.063019 0.923100 0.057 Uiso 1 1 calc GR . . . .
H15B H 0.821601 1.168804 0.829494 0.057 Uiso 1 1 calc GR . . . .
H15C H 0.892451 1.018330 0.851191 0.057 Uiso 1 1 calc GR . . . .
C17 C 0.8629(7) 0.4849(11) 0.9683(6) 0.038(2) Uani 1 1 d . U . . .
H17A H 0.804293 0.423953 0.942396 0.058 Uiso 1 1 calc GR . . . .
H17B H 0.901505 0.451480 1.033265 0.058 Uiso 1 1 calc GR . . . .
H17C H 0.895095 0.459868 0.931885 0.058 Uiso 1 1 calc GR . . . .
C19 C 0.7818(7) 0.7076(14) 1.0075(6) 0.0390(19) Uani 1 1 d . U . . .
H19A H 0.765313 0.825389 1.000383 0.059 Uiso 1 1 calc GR . . . .
H19B H 0.814447 0.679389 1.073951 0.059 Uiso 1 1 calc GR . . . .
H19C H 0.725578 0.640537 0.976576 0.059 Uiso 1 1 calc GR . . . .
C13 C 0.7277(8) 0.9479(13) 0.7036(7) 0.049(2) Uani 1 1 d . U . . .
H13A H 0.780553 0.924675 0.692507 0.073 Uiso 1 1 calc GR . . . .
H13B H 0.703693 1.058851 0.680270 0.073 Uiso 1 1 calc GR . . . .
H13C H 0.679193 0.865452 0.670893 0.073 Uiso 1 1 calc GR . . . .
C14 C 0.6789(8) 0.9891(15) 0.8268(9) 0.052(2) Uani 1 1 d . U . . .
H14A H 0.625216 0.917984 0.791066 0.077 Uiso 1 1 calc GR . . . .
H14B H 0.662029 1.105046 0.808915 0.077 Uiso 1 1 calc GR . . . .
H14C H 0.698833 0.975867 0.893548 0.077 Uiso 1 1 calc GR . . . .
H1 H 0.556(9) 0.461(17) 0.786(9) 0.07(4) Uiso 1 1 d . . . . .

loop_
_atom_site_aniso_label
_atom_site_aniso_U_11
_atom_site_aniso_U_22
_atom_site_aniso_U_33
_atom_site_aniso_U_23
_atom_site_aniso_U_13
_atom_site_aniso_U_12
Ni1 0.0090(6) 0.0121(7) 0.0140(6) -0.0048(5) 0.0032(5) -0.0051(5)
P1 0.0075(7) 0.0076(8) 0.0116(8) -0.0028(6) 0.0016(6) -0.0027(6)
S1 0.0285(11) 0.0692(19) 0.0509(14) -0.0383(14) 0.0295(11) -0.0310(12)
O1 0.012(2) 0.015(3) 0.018(2) -0.008(2) 0.006(2) -0.007(2)
N1 0.016(3) 0.010(3) 0.017(3) 0.001(2) 0.005(2) -0.004(2)
C2 0.023(2) 0.012(2) 0.018(2) -0.001(2) 0.0093(19) -0.001(2)
C7 0.023(2) 0.010(2) 0.018(2) 0.000(2) 0.0089(19) -0.003(2)
C1 0.020(2) 0.012(2) 0.015(2) -0.0003(19) 0.0101(18) -0.004(2)
C6 0.021(2) 0.011(2) 0.019(2) -0.0020(19) 0.0095(19) -0.002(2)
C3 0.024(2) 0.013(2) 0.021(2) -0.002(2) 0.011(2) 0.001(2)
C5 0.020(2) 0.015(2) 0.022(2) -0.001(2) 0.0094(19) -0.002(2)
C11 0.023(2) 0.016(2) 0.024(2) -0.003(2) 0.007(2) -0.006(2)
C8 0.028(3) 0.013(3) 0.019(2) -0.003(2) 0.007(2) -0.002(2)
C16 0.026(3) 0.019(3) 0.022(2) -0.002(2) 0.008(2) -0.007(2)
C12 0.023(2) 0.015(3) 0.025(2) -0.004(2) 0.003(2) 0.002(2)
C4 0.022(2) 0.015(2) 0.024(2) -0.002(2) 0.0118(19) 0.002(2)
C9 0.029(3) 0.014(3) 0.022(2) -0.005(2) 0.004(2) -0.007(2)
C18 0.027(3) 0.032(4) 0.019(3) -0.002(3) 0.001(3) -0.010(3)
C10 0.027(3) 0.019(3) 0.026(3) -0.005(2) 0.003(2) -0.008(2)
C15 0.034(4) 0.013(3) 0.047(4) -0.003(3) 0.003(3) -0.007(3)
C17 0.042(4) 0.020(4) 0.031(3) 0.006(3) -0.001(3) -0.005(3)
C19 0.039(4) 0.048(4) 0.029(4) -0.009(3) 0.016(3) -0.013(4)
C13 0.059(4) 0.022(3) 0.035(3) 0.006(3) -0.003(3) -0.002(3)
C14 0.042(4) 0.039(4) 0.065(4) 0.000(4) 0.017(3) 0.007(3)

loop_
_atom_type_symbol
_atom_type_description
_atom_type_scat_dispersion_real
_atom_type_scat_dispersion_imag
_atom_type_scat_source
C C 0.0181 0.0091 'International Tables Vol C Tables 4.2.6.8 and 6.1.1.4'
H H 0.0000 0.0000 'International Tables Vol C Tables 4.2.6.8 and 6.1.1.4'
N N 0.0311 0.0180 'International Tables Vol C Tables 4.2.6.8 and 6.1.1.4'
Ni Ni -3.0029 0.5091 'International Tables Vol C Tables 4.2.6.8 and 6.1.1.4'
O O 0.0492 0.0322 'International Tables Vol C Tables 4.2.6.8 and 6.1.1.4'
P P 0.2955 0.4335 'International Tables Vol C Tables 4.2.6.8 and 6.1.1.4'
S S 0.3331 0.5567 'International Tables Vol C Tables 4.2.6.8 and 6.1.1.4'

loop_
_geom_angle_atom_site_label_1
_geom_angle_atom_site_label_2
_geom_angle_atom_site_label_3
_geom_angle
_geom_angle_site_symmetry_1
_geom_angle_site_symmetry_3
_geom_angle_publ_flag
P1 Ni1 S1 98.08(9) . . ?
N1 Ni1 P1 162.24(19) . . ?
N1 Ni1 S1 99.14(19) . . ?
C1 Ni1 P1 80.8(2) . . ?
C1 Ni1 S1 173.0(2) . . ?
C1 Ni1 N1 82.6(3) . . ?
O1 P1 Ni1 107.01(18) . . ?
O1 P1 C16 98.0(3) . . ?
O1 P1 C12 101.6(3) . . ?
C16 P1 Ni1 118.8(3) . . ?
C12 P1 Ni1 113.7(3) . . ?
C12 P1 C16 114.4(4) . . ?
Ni1 S1 H1 106(8) . . ?
C6 O1 P1 110.8(4) . . ?
C7 N1 Ni1 114.8(5) . . ?
C11 N1 Ni1 127.5(5) . . ?
C11 N1 C7 117.7(6) . . ?
C1 C2 C7 113.1(7) . . ?
C3 C2 C7 126.6(7) . . ?
C3 C2 C1 120.3(7) . . ?
N1 C7 C2 112.3(6) . . ?
N1 C7 C8 121.8(7) . . ?
C8 C7 C2 125.9(7) . . ?
C2 C1 Ni1 116.7(5) . . ?
C6 C1 Ni1 125.4(5) . . ?
C6 C1 C2 117.6(7) . . ?
C1 C6 O1 115.5(6) . . ?
C5 C6 O1 121.0(7) . . ?
C5 C6 C1 123.5(7) . . ?
C2 C3 H3 120.1 . . ?
C4 C3 C2 119.8(7) . . ?
C4 C3 H3 120.1 . . ?
C6 C5 H5 121.1 . . ?
C6 C5 C4 117.7(7) . . ?
C4 C5 H5 121.1 . . ?
N1 C11 H11 118.5 . . ?
N1 C11 C10 123.1(8) . . ?
C10 C11 H11 118.5 . . ?
C7 C8 H8 120.4 . . ?
C9 C8 C7 119.1(8) . . ?
C9 C8 H8 120.4 . . ?
C18 C16 P1 112.4(6) . . ?
C18 C16 C17 107.8(7) . . ?
C17 C16 P1 102.9(6) . . ?
C19 C16 P1 113.6(6) . . ?
C19 C16 C18 110.3(7) . . ?
C19 C16 C17 109.3(8) . . ?
C15 C12 P1 113.8(6) . . ?
C15 C12 C14 109.1(8) . . ?
C13 C12 P1 104.3(6) . . ?
C13 C12 C15 109.0(8) . . ?
C13 C12 C14 110.8(8) . . ?
C14 C12 P1 109.8(7) . . ?
C3 C4 C5 120.9(7) . . ?
C3 C4 H4 119.5 . . ?
C5 C4 H4 119.5 . . ?
C8 C9 H9 120.3 . . ?
C10 C9 C8 119.3(7) . . ?
C10 C9 H9 120.3 . . ?
C16 C18 H18A 109.5 . . ?
C16 C18 H18B 109.5 . . ?
C16 C18 H18C 109.5 . . ?
H18A C18 H18B 109.5 . . ?
H18A C18 H18C 109.5 . . ?
H18B C18 H18C 109.5 . . ?
C11 C10 H10 120.5 . . ?
C9 C10 C11 119.0(8) . . ?
C9 C10 H10 120.5 . . ?
C12 C15 H15A 109.5 . . ?
C12 C15 H15B 109.5 . . ?
C12 C15 H15C 109.5 . . ?
H15A C15 H15B 109.5 . . ?
H15A C15 H15C 109.5 . . ?
H15B C15 H15C 109.5 . . ?
C16 C17 H17A 109.5 . . ?
C16 C17 H17B 109.5 . . ?
C16 C17 H17C 109.5 . . ?
H17A C17 H17B 109.5 . . ?
H17A C17 H17C 109.5 . . ?
H17B C17 H17C 109.5 . . ?
C16 C19 H19A 109.5 . . ?
C16 C19 H19B 109.5 . . ?
C16 C19 H19C 109.5 . . ?
H19A C19 H19B 109.5 . . ?
H19A C19 H19C 109.5 . . ?
H19B C19 H19C 109.5 . . ?
C12 C13 H13A 109.5 . . ?
C12 C13 H13B 109.5 . . ?
C12 C13 H13C 109.5 . . ?
H13A C13 H13B 109.5 . . ?
H13A C13 H13C 109.5 . . ?
H13B C13 H13C 109.5 . . ?
C12 C14 H14A 109.5 . . ?
C12 C14 H14B 109.5 . . ?
C12 C14 H14C 109.5 . . ?
H14A C14 H14B 109.5 . . ?
H14A C14 H14C 109.5 . . ?
H14B C14 H14C 109.5 . . ?

loop_
_geom_bond_atom_site_label_1
_geom_bond_atom_site_label_2
_geom_bond_distance
_geom_bond_site_symmetry_2
_geom_bond_publ_flag
Ni1 P1 2.142(2) . ?
Ni1 S1 2.215(2) . ?
Ni1 N1 1.981(6) . ?
Ni1 C1 1.858(7) . ?
P1 O1 1.667(5) . ?
P1 C16 1.863(8) . ?
P1 C12 1.858(9) . ?
S1 H1 0.97(14) . ?
O1 C6 1.395(8) . ?
N1 C7 1.372(10) . ?
N1 C11 1.338(10) . ?
C2 C7 1.458(10) . ?
C2 C1 1.409(10) . ?
C2 C3 1.394(11) . ?
C7 C8 1.390(10) . ?
C1 C6 1.381(10) . ?
C6 C5 1.377(11) . ?
C3 H3 0.9500 . ?
C3 C4 1.382(11) . ?
C5 H5 0.9500 . ?
C5 C4 1.401(11) . ?
C11 H11 0.9500 . ?
C11 C10 1.387(11) . ?
C8 H8 0.9500 . ?
C8 C9 1.382(11) . ?
C16 C18 1.517(11) . ?
C16 C17 1.546(12) . ?
C16 C19 1.502(12) . ?
C12 C15 1.524(11) . ?
C12 C13 1.501(13) . ?
C12 C14 1.535(14) . ?
C4 H4 0.9500 . ?
C9 H9 0.9500 . ?
C9 C10 1.376(12) . ?
C18 H18A 0.9800 . ?
C18 H18B 0.9800 . ?
C18 H18C 0.9800 . ?
C10 H10 0.9500 . ?
C15 H15A 0.9800 . ?
C15 H15B 0.9800 . ?
C15 H15C 0.9800 . ?
C17 H17A 0.9800 . ?
C17 H17B 0.9800 . ?
C17 H17C 0.9800 . ?
C19 H19A 0.9800 . ?
C19 H19B 0.9800 . ?
C19 H19C 0.9800 . ?
C13 H13A 0.9800 . ?
C13 H13B 0.9800 . ?
C13 H13C 0.9800 . ?
C14 H14A 0.9800 . ?
C14 H14B 0.9800 . ?
C14 H14C 0.9800 . ?

loop_
_geom_torsion_atom_site_label_1
_geom_torsion_atom_site_label_2
_geom_torsion_atom_site_label_3
_geom_torsion_atom_site_label_4
_geom_torsion
_geom_torsion_site_symmetry_1
_geom_torsion_site_symmetry_2
_geom_torsion_site_symmetry_3
_geom_torsion_site_symmetry_4
_geom_torsion_publ_flag
Ni1 P1 O1 C6 0.7(5) . . . . ?
Ni1 P1 C16 C18 158.5(5) . . . . ?
Ni1 P1 C16 C17 42.7(7) . . . . ?
Ni1 P1 C16 C19 -75.4(7) . . . . ?
Ni1 P1 C12 C15 -165.2(6) . . . . ?
Ni1 P1 C12 C13 -46.6(7) . . . . ?
Ni1 P1 C12 C14 72.2(7) . . . . ?
Ni1 N1 C7 C2 2.4(8) . . . . ?
Ni1 N1 C7 C8 -176.3(6) . . . . ?
Ni1 N1 C11 C10 176.9(6) . . . . ?
Ni1 C1 C6 O1 -8.1(10) . . . . ?
Ni1 C1 C6 C5 170.9(6) . . . . ?
P1 Ni1 C1 C2 -179.4(6) . . . . ?
P1 Ni1 C1 C6 6.7(6) . . . . ?
P1 O1 C6 C1 3.7(8) . . . . ?
P1 O1 C6 C5 -175.3(6) . . . . ?
O1 P1 C16 C18 44.0(7) . . . . ?
O1 P1 C16 C17 -71.8(6) . . . . ?
O1 P1 C16 C19 170.1(6) . . . . ?
O1 P1 C12 C15 -50.6(7) . . . . ?
O1 P1 C12 C13 68.0(7) . . . . ?
O1 P1 C12 C14 -173.2(6) . . . . ?
O1 C6 C5 C4 179.9(7) . . . . ?
N1 Ni1 C1 C2 -5.8(6) . . . . ?
N1 Ni1 C1 C6 -179.7(7) . . . . ?
N1 C7 C8 C9 -0.9(11) . . . . ?
N1 C11 C10 C9 -1.0(13) . . . . ?
C2 C7 C8 C9 -179.4(7) . . . . ?
C2 C1 C6 O1 178.0(6) . . . . ?
C2 C1 C6 C5 -3.0(11) . . . . ?
C2 C3 C4 C5 -1.9(12) . . . . ?
C7 N1 C11 C10 -0.6(11) . . . . ?
C7 C2 C1 Ni1 8.6(9) . . . . ?
C7 C2 C1 C6 -177.0(7) . . . . ?
C7 C2 C3 C4 179.2(7) . . . . ?
C7 C8 C9 C10 -0.7(12) . . . . ?
C1 C2 C7 N1 -6.8(9) . . . . ?
C1 C2 C7 C8 171.8(7) . . . . ?
C1 C2 C3 C4 -0.1(11) . . . . ?
C1 C6 C5 C4 1.0(12) . . . . ?
C6 C5 C4 C3 1.5(11) . . . . ?
C3 C2 C7 N1 173.8(7) . . . . ?
C3 C2 C7 C8 -7.6(13) . . . . ?
C3 C2 C1 Ni1 -171.9(6) . . . . ?
C3 C2 C1 C6 2.5(11) . . . . ?
C11 N1 C7 C2 -179.8(7) . . . . ?
C11 N1 C7 C8 1.5(11) . . . . ?
C8 C9 C10 C11 1.6(12) . . . . ?
C16 P1 O1 C6 124.2(5) . . . . ?
C16 P1 C12 C15 53.8(8) . . . . ?
C16 P1 C12 C13 172.4(6) . . . . ?
C16 P1 C12 C14 -68.8(7) . . . . ?
C12 P1 O1 C6 -118.7(5) . . . . ?
C12 P1 C16 C18 -62.7(7) . . . . ?
C12 P1 C16 C17 -178.4(6) . . . . ?
C12 P1 C16 C19 63.5(7) . . . . ?
